data_1560367
loop_
_publ_author_name
'Yang, Yong'
'Ertem, Mehmed Z.'
'Duan, Lele'

_publ_section_title
;
 An amide-based second coordination sphere promotes the dimer pathway of
 Mn-catalyzed CO2-to-CO reduction at low overpotential
;
_journal_issue 13
_journal_name_full 'Chemical Science'
_journal_page_first 4779
_journal_page_last 4788
_journal_paper_doi 10.1039/D0SC05679K
_journal_volume 12
_journal_year 2021
_chemical_formula_moiety 'C31 H43 K Mn N3 O11, C4 H8 O'
_chemical_formula_sum 'C35 H51 K Mn N3 O12'
_chemical_formula_weight 799.82
_space_group_crystal_system monoclinic
_space_group_IT_number 14
_space_group_name_Hall '-P 2ybc'
_space_group_name_H-M_alt 'P 1 21/c 1'
_atom_sites_solution_hydrogens geom
_atom_sites_solution_primary dual
_audit_creation_date 2019-04-16
_audit_creation_method
;
Olex2 1.2
(compiled 2018.05.29 svn.r3508 for OlexSys, GUI svn.r5506)
;
_audit_update_record
;
2019-10-08 deposited with the CCDC.	2021-02-08 downloaded from the CCDC.
;
_cell_angle_alpha 90
_cell_angle_beta 94.907(3)
_cell_angle_gamma 90
_cell_formula_units_Z 4
_cell_length_a 9.4091(12)
_cell_length_b 15.768(3)
_cell_length_c 25.766(5)
_cell_measurement_reflns_used 2085
_cell_measurement_temperature 100
_cell_measurement_theta_max 24.724
_cell_measurement_theta_min 2.58
_cell_volume 3808.7(11)
_computing_cell_refinement 'SAINT V8.38A (?, 2016)'
_computing_data_reduction 'SAINT V8.38A (?, 2016)'
_computing_molecular_graphics 'Olex2 (Dolomanov et al., 2009)'
_computing_publication_material 'Olex2 (Dolomanov et al., 2009)'
_computing_structure_refinement 'XL (Sheldrick, 2008)'
_computing_structure_solution 'ShelXT (Sheldrick, 2015)'
_diffrn_ambient_temperature 100
_diffrn_detector 'Bruker PHOTO 100 area detector'
_diffrn_detector_area_resol_mean 7.9
_diffrn_detector_type 'CCD area detector'
_diffrn_measured_fraction_theta_full 0.994
_diffrn_measured_fraction_theta_max 0.994
_diffrn_measurement_device 'three-circle diffractometer'
_diffrn_measurement_device_type 'Bruker CMOS area detector'
_diffrn_measurement_method '\w and \f scans'
_diffrn_radiation_monochromator 'mirror optics'
_diffrn_radiation_probe x-ray
_diffrn_radiation_type MoK\a
_diffrn_radiation_wavelength 0.71073
_diffrn_reflns_av_R_equivalents 0.0377
_diffrn_reflns_av_unetI/netI 0.0309
_diffrn_reflns_Laue_measured_fraction_full 0.994
_diffrn_reflns_Laue_measured_fraction_max 0.994
_diffrn_reflns_limit_h_max 9
_diffrn_reflns_limit_h_min -11
_diffrn_reflns_limit_k_max 18
_diffrn_reflns_limit_k_min -16
_diffrn_reflns_limit_l_max 26
_diffrn_reflns_limit_l_min -30
_diffrn_reflns_number 33070
_diffrn_reflns_point_group_measured_fraction_full 0.994
_diffrn_reflns_point_group_measured_fraction_max 0.994
_diffrn_reflns_theta_full 24.761
_diffrn_reflns_theta_max 24.761
_diffrn_reflns_theta_min 2.704
_diffrn_source 'microfocus sealed X-ray tube'
_diffrn_source_type 'Incoatec I\ms'
_diffrn_standards_number 0
_exptl_absorpt_coefficient_mu 0.520
_exptl_absorpt_correction_T_max 0.7451
_exptl_absorpt_correction_T_min 0.6378
_exptl_absorpt_correction_type multi-scan
_exptl_absorpt_process_details
'SADABS-2016/2 (Bruker,2016/2) was used for absorption correction. wR2(int) was 0.1119 before and 0.0606 after correction. The Ratio of minimum to maximum transmission is 0.8560. The \l/2 correction factor is Not present.'
_exptl_crystal_colour black
_exptl_crystal_colour_primary black
_exptl_crystal_density_diffrn 1.395
_exptl_crystal_description block
_exptl_crystal_F_000 1688
_exptl_crystal_size_max 0.34
_exptl_crystal_size_mid 0.26
_exptl_crystal_size_min 0.08
_refine_diff_density_max 1.455
_refine_diff_density_min -0.781
_refine_diff_density_rms 0.091
_refine_ls_extinction_method none
_refine_ls_goodness_of_fit_ref 1.026
_refine_ls_hydrogen_treatment constr
_refine_ls_matrix_type full
_refine_ls_number_parameters 643
_refine_ls_number_reflns 6480
_refine_ls_number_restraints 453
_refine_ls_restrained_S_all 1.056
_refine_ls_R_factor_all 0.1054
_refine_ls_R_factor_gt 0.0845
_refine_ls_shift/su_max 0.000
_refine_ls_shift/su_mean 0.000
_refine_ls_structure_factor_coef Fsqd
_refine_ls_weighting_details 'w=1/[\s^2^(Fo^2^)+(0.1133P)^2^+12.8101P] where P=(Fo^2^+2Fc^2^)/3'
_refine_ls_weighting_scheme calc
_refine_ls_wR_factor_gt 0.2174
_refine_ls_wR_factor_ref 0.2382
_reflns_Friedel_coverage 0.000
_reflns_number_gt 5078
_reflns_number_total 6480
_reflns_threshold_expression 'I > 2\s(I)'
_cod_data_source_file d0sc05679k3.cif
_cod_data_source_block cxy0685_0m
_cod_depositor_comments 'Adding full bibliography for 1560367--1560369.cif.'
_cod_original_cell_volume 3808.6(11)
_cod_database_code 1560367
_shelx_shelxl_version_number 2016/6
_shelx_space_group_comment
;
The symmetry employed for this shelxl refinement is uniquely defined
by the following loop, which should always be used as a source of
symmetry information in preference to the above space-group names.
They are only intended as comments.
;
_olex2_refinement_description
;
1. Fixed Uiso
 At 1.2 times of:
  All C(H) groups, All C(H,H) groups, All N(H) groups
 At 1.5 times of:
  All C(H,H,H) groups
2. Restrained distances
 C36-C37 = C39-C38 = C41-C40 = C43-C42 = C33-C32 = C34-C35
 1.52 with sigma of 0.02
 O7-C36 = O8-C37 = O8-C38 = O9-C39 = O9-C40 = O7-C35 = O10-C42 = O5-C43 = O5-
 C32 = O6-C33
 1.42 with sigma of 0.02
 O6-C34
 1.42 with sigma of 0.02
 C23-O17
 1.42 with sigma of 0.02
 C24-C25 = C26-C27 = C17-C16 = C19-C18 = C21-C20 = C23-C22
 1.52 with sigma of 0.02
 O18-C26 = O13-C27 = O13-C16 = O14-C17 = O14-C18 = O15-C19 = O15-C20 = O16-C21
 = O16-C22 = O18-C25 = O17-C24
 1.42 with sigma of 0.02
 O12-C28 = O12-C31 = O19-C48 = O19-C51
 1.43 with sigma of 0.02
 C48-C49 = C50-C51 = C50-C49 = C29-C28 = C31-C30 = C30-C29
 1.52 with sigma of 0.02
 O8-C39 = C38-O9 = O10-C43 = O5-C42 = O6-C35 = C34-O7
 2.37 with sigma of 0.04
 O9-C41 = C40-O10 = O5-C33 = C32-O6 = O7-C37 = C36-O8
 2.37 with sigma of 0.04
 C25-O17 = C24-O18 = O13-C17 = C16-O14 = O15-C21 = O16-C20
 2.37 with sigma of 0.04
 O18-C27 = C26-O13 = O14-C19 = C18-O15 = O16-C23 = C22-O17
 2.37 with sigma of 0.04
 O12-C30
 2.26 with sigma of 0.04
 C48-C51
 2.26 with sigma of 0.04
 C28-C30 = C31-C29 = C50-C48 = C49-C51
 2.37 with sigma of 0.04
 C30-O12
 2.35 with sigma of 0.04
 O12-C29
 2.35 with sigma of 0.04
 K1-O13 \\sim K1-O14 \\sim K1-O15 \\sim K1-O16 \\sim K1-O17 \\sim K1-O18
 with sigma of 0.02
 O11-C47 \\sim O11-C44
 with sigma of 0.02
3. Uiso/Uaniso restraints and constraints
C34 \\sim C35 \\sim O7 \\sim C36 \\sim C37 \\sim O8 \\sim C38 \\sim C39 \\sim
O9 \\sim C40 \\sim C41 \\sim O10 \\sim C42 \\sim C43 \\sim O5 \\sim C32 \\sim
C33 \\sim O6: within 2A with sigma of 0.01 and sigma for terminal atoms of 0.02
C22 \\sim C23 \\sim O17 \\sim C24 \\sim C25 \\sim O18 \\sim C26 \\sim C27 \\sim
O13 \\sim C16 \\sim C17 \\sim O14 \\sim C18 \\sim C19 \\sim O15 \\sim C20 \\sim
C21 \\sim O16: within 2A with sigma of 0.01 and sigma for terminal atoms of 0.02
C49 \\sim C50 \\sim C51 \\sim C30 \\sim O19 \\sim C31 \\sim O12 \\sim C48 \\sim
C29 \\sim C28: within 2A with sigma of 0.01 and sigma for terminal atoms of 0.02
Uanis(O8) = Uanis(O16)
Uanis(O17) = Uanis(O9)
Uanis(O18) = Uanis(O10)
Uanis(O13) = Uanis(O5)
Uanis(O14) = Uanis(O6)
Uanis(O15) = Uanis(O7)
4. Others
 Sof(O6)=Sof(C40)=Sof(H40A)=Sof(H40B)=Sof(O5)=Sof(O7)=Sof(C33)=Sof(H33A)=
 Sof(H33B)=Sof(O9)=Sof(O10)=Sof(C42)=Sof(H42A)=Sof(H42B)=Sof(C32)=Sof(H32A)=
 Sof(H32B)=Sof(C43)=Sof(H43A)=Sof(H43B)=Sof(C35)=Sof(H35A)=Sof(H35B)=Sof(O8)=
 Sof(C34)=Sof(H34A)=Sof(H34B)=Sof(C39)=Sof(H39A)=Sof(H39B)=Sof(C41)=Sof(H41A)=
 Sof(H41B)=Sof(C37)=Sof(H37A)=Sof(H37B)=Sof(C38)=Sof(H38A)=Sof(H38B)=Sof(C36)=
 Sof(H36A)=Sof(H36B)=1-FVAR(1)
 Sof(O18)=Sof(O13)=Sof(O15)=Sof(O14)=Sof(O16)=Sof(O17)=Sof(C21)=Sof(H21A)=
 Sof(H21B)=Sof(C26)=Sof(H26A)=Sof(H26B)=Sof(C23)=Sof(H23A)=Sof(H23B)=Sof(C16)=
 Sof(H16A)=Sof(H16B)=Sof(C22)=Sof(H22A)=Sof(H22B)=Sof(C19)=Sof(H19A)=Sof(H19B)=
 Sof(C24)=Sof(H24A)=Sof(H24B)=Sof(C17)=Sof(H17A)=Sof(H17B)=Sof(C20)=Sof(H20A)=
 Sof(H20B)=Sof(C18)=Sof(H18A)=Sof(H18B)=Sof(C27)=Sof(H27A)=Sof(H27B)=Sof(C25)=
 Sof(H25A)=Sof(H25B)=FVAR(1)
 Sof(C48)=Sof(H48A)=Sof(H48B)=Sof(O19)=Sof(C51)=Sof(H51A)=Sof(H51B)=Sof(C50)=
 Sof(H50A)=Sof(H50B)=Sof(C49)=Sof(H49A)=Sof(H49B)=1-FVAR(2)
 Sof(C31)=Sof(H31A)=Sof(H31B)=Sof(O12)=Sof(C28)=Sof(H28A)=Sof(H28B)=Sof(C29)=
 Sof(H29A)=Sof(H29B)=Sof(C30)=Sof(H30A)=Sof(H30B)=FVAR(2)
5.a Secondary CH2 refined with riding coordinates:
 C45(H45A,H45B), C46(H46A,H46B), C44(H44A,H44B), C47(H47A,H47B), C21(H21A,
 H21B), C26(H26A,H26B), C23(H23A,H23B), C16(H16A,H16B), C22(H22A,H22B),
 C19(H19A,H19B), C24(H24A,H24B), C17(H17A,H17B), C20(H20A,H20B), C18(H18A,H18B),
  C27(H27A,H27B), C25(H25A,H25B), C40(H40A,H40B), C33(H33A,H33B), C42(H42A,
 H42B), C32(H32A,H32B), C43(H43A,H43B), C35(H35A,H35B), C34(H34A,H34B),
 C39(H39A,H39B), C41(H41A,H41B), C37(H37A,H37B), C38(H38A,H38B), C36(H36A,H36B),
  C31(H31A,H31B), C28(H28A,H28B), C29(H29A,H29B), C30(H30A,H30B), C48(H48A,
 H48B), C51(H51A,H51B), C50(H50A,H50B), C49(H49A,H49B)
5.b Aromatic/amide H refined with riding coordinates:
 C7(H7), C8(H8), C9(H9), N3(H3), C4(H4), C3(H3A), C2(H2), C1(H1)
5.c Idealised Me refined as rotating group:
 C12(H12A,H12B,H12C)
;
_olex2_submission_special_instructions 'No special instructions were received'

loop_
_space_group_symop_operation_xyz
'x, y, z'
'-x, y+1/2, -z+1/2'
'-x, -y, -z'
'x, -y-1/2, z-1/2'

loop_
_atom_site_label
_atom_site_type_symbol
_atom_site_fract_x
_atom_site_fract_y
_atom_site_fract_z
_atom_site_U_iso_or_equiv
_atom_site_adp_type
_atom_site_occupancy
_atom_site_site_symmetry_order
_atom_site_calc_flag
_atom_site_refinement_flags_posn
_atom_site_refinement_flags_adp
_atom_site_refinement_flags_occupancy
_atom_site_disorder_assembly
_atom_site_disorder_group
Mn1 Mn 0.17471(7) 0.62587(5) 0.32137(3) 0.0448(3) Uani 1 1 d . . . . .
K1 K 0.50644(12) 0.27605(7) 0.42805(4) 0.0442(3) Uani 1 1 d D . . . .
N1 N 0.3786(4) 0.5895(3) 0.32036(14) 0.0407(9) Uani 1 1 d . . . . .
N2 N 0.2657(4) 0.7342(3) 0.30498(16) 0.0483(10) Uani 1 1 d . . . . .
O4 O 0.3709(6) 0.3781(3) 0.3610(2) 0.0969(19) Uani 1 1 d . . . . .
O2 O -0.0370(8) 0.7136(5) 0.3808(3) 0.147(3) Uani 1 1 d . . . . .
O1 O 0.0771(6) 0.4874(4) 0.3851(3) 0.112(2) Uani 1 1 d . . . . .
O3 O -0.0380(5) 0.6000(5) 0.23422(19) 0.122(3) Uani 1 1 d . . . . .
C5 C 0.4136(5) 0.7344(4) 0.3045(2) 0.0491(13) Uani 1 1 d . . . . .
C7 C 0.6251(5) 0.6401(4) 0.31721(19) 0.0496(13) Uani 1 1 d . . . . .
H7 H 0.687808 0.686075 0.312436 0.060 Uiso 1 1 calc R . . . .
C8 C 0.6796(5) 0.5617(4) 0.32698(19) 0.0512(14) Uani 1 1 d . . . . .
H8 H 0.779658 0.552241 0.330205 0.061 Uiso 1 1 calc R . . . .
C9 C 0.5837(5) 0.4954(4) 0.33216(19) 0.0506(13) Uani 1 1 d . . . . .
H9 H 0.618955 0.439695 0.338849 0.061 Uiso 1 1 calc R . . . .
N3 N 0.2549(6) 0.4211(4) 0.2878(2) 0.0803(18) Uani 1 1 d . . . . .
H3 H 0.250548 0.458148 0.262202 0.096 Uiso 1 1 calc R . . . .
C45 C 0.2073(14) 0.4301(10) 0.1640(5) 0.166(6) Uani 1 1 d . . . . .
H45A H 0.264130 0.472733 0.184936 0.199 Uiso 1 1 calc R . . . .
H45B H 0.193806 0.379088 0.185426 0.199 Uiso 1 1 calc R . . . .
O11 O 0.0910(16) 0.4892(9) 0.0870(5) 0.224(5) Uani 1 1 d D . . . .
C6 C 0.4760(5) 0.6546(4) 0.31399(17) 0.0434(12) Uani 1 1 d . . . . .
C4 C 0.4850(6) 0.8100(4) 0.2940(2) 0.0578(14) Uani 1 1 d . . . . .
H4 H 0.586112 0.809642 0.294668 0.069 Uiso 1 1 calc R . . . .
C3 C 0.4145(7) 0.8825(4) 0.2830(3) 0.0658(16) Uani 1 1 d . . . . .
H3A H 0.464910 0.932627 0.275607 0.079 Uiso 1 1 calc R . . . .
C2 C 0.2628(7) 0.8834(4) 0.2825(3) 0.0677(17) Uani 1 1 d . . . . .
H2 H 0.209616 0.933805 0.274949 0.081 Uiso 1 1 calc R . . . .
C1 C 0.1970(6) 0.8093(4) 0.2934(2) 0.0621(15) Uani 1 1 d . . . . .
H1 H 0.095959 0.809739 0.292963 0.074 Uiso 1 1 calc R . . . .
C10 C 0.4393(5) 0.5095(3) 0.32775(17) 0.0432(11) Uani 1 1 d . . . . .
C11 C 0.3501(6) 0.4311(4) 0.3283(2) 0.0537(14) Uani 1 1 d . . . . .
C12 C 0.1565(10) 0.3484(7) 0.2853(4) 0.123(4) Uani 1 1 d . . . . .
H12A H 0.189789 0.305336 0.261757 0.184 Uiso 1 1 calc GR . . . .
H12B H 0.060834 0.367376 0.272388 0.184 Uiso 1 1 calc GR . . . .
H12C H 0.153435 0.324042 0.320218 0.184 Uiso 1 1 calc GR . . . .
C13 C 0.0500(8) 0.6792(5) 0.3573(3) 0.091(3) Uani 1 1 d . . . . .
C15 C 0.1193(7) 0.5401(5) 0.3577(3) 0.085(2) Uani 1 1 d . . . . .
C14 C 0.0486(6) 0.6123(4) 0.2680(2) 0.0624(16) Uani 1 1 d . . . . .
C46 C 0.2642(19) 0.4115(19) 0.1209(8) 0.308(16) Uani 1 1 d . . . . .
H46A H 0.297063 0.351935 0.123505 0.369 Uiso 1 1 calc R . . . .
H46B H 0.350158 0.447361 0.119312 0.369 Uiso 1 1 calc R . . . .
C44 C 0.0693(18) 0.4653(11) 0.1412(8) 0.226(10) Uani 1 1 d D . . . .
H44A H -0.007234 0.422306 0.141784 0.272 Uiso 1 1 calc R . . . .
H44B H 0.042090 0.515575 0.161121 0.272 Uiso 1 1 calc R . . . .
C47 C 0.175(3) 0.421(2) 0.0695(8) 0.36(2) Uani 1 1 d D . . . .
H47A H 0.231754 0.437856 0.040586 0.434 Uiso 1 1 calc R . . . .
H47B H 0.117392 0.370048 0.059856 0.434 Uiso 1 1 calc R . . . .
O18 O 0.6366(9) 0.2055(6) 0.3476(3) 0.0538(17) Uani 0.516(3) 1 d D U P A 1
O13 O 0.3775(9) 0.1331(5) 0.3754(3) 0.0536(15) Uani 0.516(3) 1 d D U P A 1
O15 O 0.3853(8) 0.3218(5) 0.5209(3) 0.0547(14) Uani 0.516(3) 1 d D U P A 1
O14 O 0.2243(9) 0.2192(5) 0.4504(4) 0.0554(15) Uani 0.516(3) 1 d D U P A 1
O16 O 0.6454(7) 0.3907(5) 0.4935(3) 0.0503(13) Uani 0.516(3) 1 d D U P A 1
O17 O 0.7926(7) 0.3079(5) 0.4202(3) 0.0551(14) Uani 0.516(3) 1 d D U P A 1
C21 C 0.5947(15) 0.4069(14) 0.5430(6) 0.058(3) Uani 0.516(3) 1 d D U P A 1
H21A H 0.625637 0.463995 0.555277 0.070 Uiso 0.516(3) 1 calc R . P A 1
H21B H 0.634873 0.364659 0.568587 0.070 Uiso 0.516(3) 1 calc R . P A 1
C26 C 0.5842(13) 0.1312(8) 0.3263(5) 0.064(3) Uani 0.516(3) 1 d D U P A 1
H26A H 0.622060 0.082765 0.347726 0.077 Uiso 0.516(3) 1 calc R . P A 1
H26B H 0.615464 0.124462 0.290803 0.077 Uiso 0.516(3) 1 calc R . P A 1
C23 C 0.8383(19) 0.3874(11) 0.4397(6) 0.055(3) Uani 0.516(3) 1 d D U P A 1
H23A H 0.793122 0.433265 0.417832 0.066 Uiso 0.516(3) 1 calc R . P A 1
H23B H 0.943098 0.392518 0.439486 0.066 Uiso 0.516(3) 1 calc R . P A 1
C16 C 0.2274(13) 0.1270(8) 0.3768(5) 0.066(3) Uani 0.516(3) 1 d D U P A 1
H16A H 0.193217 0.071814 0.362231 0.079 Uiso 0.516(3) 1 calc R . P A 1
H16B H 0.179660 0.172797 0.355532 0.079 Uiso 0.516(3) 1 calc R . P A 1
C22 C 0.7954(11) 0.3946(9) 0.4951(5) 0.060(3) Uani 0.516(3) 1 d D U P A 1
H22A H 0.838243 0.347734 0.516652 0.072 Uiso 0.516(3) 1 calc R . P A 1
H22B H 0.829841 0.449022 0.510717 0.072 Uiso 0.516(3) 1 calc R . P A 1
C19 C 0.2377(14) 0.3161(10) 0.5204(6) 0.058(3) Uani 0.516(3) 1 d D U P A 1
H19A H 0.192010 0.358626 0.496082 0.070 Uiso 0.516(3) 1 calc R . P A 1
H19B H 0.207711 0.327500 0.555634 0.070 Uiso 0.516(3) 1 calc R . P A 1
C24 C 0.8267(13) 0.2975(7) 0.3692(4) 0.049(2) Uani 0.516(3) 1 d D U P A 1
H24A H 0.930604 0.305731 0.367794 0.059 Uiso 0.516(3) 1 calc R . P A 1
H24B H 0.776931 0.341428 0.347010 0.059 Uiso 0.516(3) 1 calc R . P A 1
C17 C 0.1924(16) 0.1348(8) 0.4327(5) 0.061(3) Uani 0.516(3) 1 d D U P A 1
H17A H 0.090081 0.122414 0.435259 0.073 Uiso 0.516(3) 1 calc R . P A 1
H17B H 0.249409 0.093546 0.454666 0.073 Uiso 0.516(3) 1 calc R . P A 1
C20 C 0.4321(11) 0.4018(7) 0.5385(4) 0.057(2) Uani 0.516(3) 1 d D U P A 1
H20A H 0.396853 0.413127 0.572927 0.069 Uiso 0.516(3) 1 calc R . P A 1
H20B H 0.392319 0.445697 0.513905 0.069 Uiso 0.516(3) 1 calc R . P A 1
C18 C 0.1934(12) 0.2285(8) 0.5033(4) 0.065(3) Uani 0.516(3) 1 d D U P A 1
H18A H 0.246435 0.185720 0.525356 0.078 Uiso 0.516(3) 1 calc R . P A 1
H18B H 0.090061 0.220489 0.506356 0.078 Uiso 0.516(3) 1 calc R . P A 1
C27 C 0.4221(14) 0.1314(11) 0.3238(5) 0.060(3) Uani 0.516(3) 1 d D U P A 1
H27A H 0.384293 0.181662 0.304177 0.072 Uiso 0.516(3) 1 calc R . P A 1
H27B H 0.384089 0.079943 0.305415 0.072 Uiso 0.516(3) 1 calc R . P A 1
C25 C 0.7864(14) 0.2127(8) 0.3483(6) 0.056(3) Uani 0.516(3) 1 d D U P A 1
H25A H 0.816571 0.206343 0.312603 0.067 Uiso 0.516(3) 1 calc R . P A 1
H25B H 0.833396 0.167944 0.370571 0.067 Uiso 0.516(3) 1 calc R . P A 1
O6 O 0.2658(9) 0.2396(5) 0.4773(3) 0.0554(15) Uani 0.484(3) 1 d D U P A 2
C40 C 0.8253(14) 0.2348(11) 0.3541(7) 0.059(3) Uani 0.484(3) 1 d D U P A 2
H40A H 0.865105 0.187101 0.375701 0.071 Uiso 0.484(3) 1 calc R . P A 2
H40B H 0.900506 0.256679 0.333077 0.071 Uiso 0.484(3) 1 calc R . P A 2
O5 O 0.3184(10) 0.1654(6) 0.3804(3) 0.0536(15) Uani 0.484(3) 1 d D U P A 2
O7 O 0.4598(9) 0.3689(6) 0.5149(3) 0.0547(14) Uani 0.484(3) 1 d D U P A 2
C33 C 0.1578(13) 0.2163(8) 0.4378(5) 0.053(3) Uani 0.484(3) 1 d D U P A 2
H33A H 0.139633 0.263831 0.413039 0.063 Uiso 0.484(3) 1 calc R . P A 2
H33B H 0.068017 0.203659 0.453727 0.063 Uiso 0.484(3) 1 calc R . P A 2
O9 O 0.7779(9) 0.2994(6) 0.3860(4) 0.0551(14) Uani 0.484(3) 1 d D U P A 2
O10 O 0.5913(10) 0.1691(7) 0.3488(4) 0.0538(17) Uani 0.484(3) 1 d D U P A 2
C42 C 0.4796(14) 0.1364(10) 0.3152(5) 0.045(3) Uani 0.484(3) 1 d D U P A 2
H42A H 0.515757 0.091196 0.293146 0.054 Uiso 0.484(3) 1 calc R . P A 2
H42B H 0.437762 0.181850 0.292181 0.054 Uiso 0.484(3) 1 calc R . P A 2
C32 C 0.2064(14) 0.1380(8) 0.4090(6) 0.049(3) Uani 0.484(3) 1 d D U P A 2
H32A H 0.239755 0.093125 0.433978 0.059 Uiso 0.484(3) 1 calc R . P A 2
H32B H 0.126931 0.115126 0.385363 0.059 Uiso 0.484(3) 1 calc R . P A 2
C43 C 0.3678(12) 0.1008(7) 0.3481(5) 0.050(2) Uani 0.484(3) 1 d D U P A 2
H43A H 0.286869 0.078048 0.325137 0.060 Uiso 0.484(3) 1 calc R . P A 2
H43B H 0.409138 0.053815 0.369885 0.060 Uiso 0.484(3) 1 calc R . P A 2
C35 C 0.3481(14) 0.3380(9) 0.5426(5) 0.065(3) Uani 0.484(3) 1 d D U P A 2
H35A H 0.316978 0.382328 0.566325 0.078 Uiso 0.484(3) 1 calc R . P A 2
H35B H 0.381009 0.288187 0.563702 0.078 Uiso 0.484(3) 1 calc R . P A 2
O8 O 0.7438(9) 0.3669(5) 0.4832(3) 0.0503(13) Uani 0.484(3) 1 d D U P A 2
C34 C 0.2242(17) 0.3128(11) 0.5034(6) 0.059(3) Uani 0.484(3) 1 d D U P A 2
H34A H 0.137898 0.301001 0.521652 0.070 Uiso 0.484(3) 1 calc R . P A 2
H34B H 0.202167 0.359358 0.478192 0.070 Uiso 0.484(3) 1 calc R . P A 2
C39 C 0.8959(12) 0.3229(8) 0.4200(5) 0.064(3) Uani 0.484(3) 1 d D U P A 2
H39A H 0.976107 0.340641 0.399962 0.077 Uiso 0.484(3) 1 calc R . P A 2
H39B H 0.927738 0.274667 0.442658 0.077 Uiso 0.484(3) 1 calc R . P A 2
C41 C 0.6976(13) 0.2056(9) 0.3190(5) 0.059(3) Uani 0.484(3) 1 d D U P A 2
H41A H 0.656292 0.254376 0.298822 0.070 Uiso 0.484(3) 1 calc R . P A 2
H41B H 0.728521 0.162991 0.294076 0.070 Uiso 0.484(3) 1 calc R . P A 2
C37 C 0.6893(13) 0.4299(9) 0.5149(5) 0.069(3) Uani 0.484(3) 1 d D U P A 2
H37A H 0.642543 0.474963 0.492836 0.083 Uiso 0.484(3) 1 calc R . P A 2
H37B H 0.768318 0.455930 0.537334 0.083 Uiso 0.484(3) 1 calc R . P A 2
C38 C 0.848(2) 0.3959(12) 0.4524(6) 0.058(3) Uani 0.484(3) 1 d D U P A 2
H38A H 0.930321 0.418579 0.474711 0.069 Uiso 0.484(3) 1 calc R . P A 2
H38B H 0.809128 0.442115 0.429338 0.069 Uiso 0.484(3) 1 calc R . P A 2
C36 C 0.5808(18) 0.3901(15) 0.5491(7) 0.065(4) Uani 0.484(3) 1 d D U P A 2
H36A H 0.621251 0.338731 0.566832 0.078 Uiso 0.484(3) 1 calc R . P A 2
H36B H 0.554513 0.430965 0.575834 0.078 Uiso 0.484(3) 1 calc R . P A 2
C31 C 0.557(2) 0.0996(15) 0.5142(8) 0.103(3) Uani 0.402(8) 1 d D U P A 1
H31A H 0.599561 0.043075 0.522104 0.123 Uiso 0.402(8) 1 calc R . P A 1
H31B H 0.464737 0.093955 0.493146 0.123 Uiso 0.402(8) 1 calc R . P A 1
O12 O 0.6568(14) 0.1587(10) 0.4910(4) 0.092(2) Uani 0.402(8) 1 d D U P A 1
C28 C 0.7726(18) 0.1723(17) 0.5308(7) 0.096(3) Uani 0.402(8) 1 d D U P A 1
H28A H 0.798470 0.232974 0.534452 0.116 Uiso 0.402(8) 1 calc R . P A 1
H28B H 0.858154 0.138690 0.524295 0.116 Uiso 0.402(8) 1 calc R . P A 1
C29 C 0.700(2) 0.1392(19) 0.5784(7) 0.105(3) Uani 0.402(8) 1 d D U P A 1
H29A H 0.720710 0.078253 0.584777 0.126 Uiso 0.402(8) 1 calc R . P A 1
H29B H 0.730525 0.171920 0.610269 0.126 Uiso 0.402(8) 1 calc R . P A 1
C30 C 0.549(2) 0.1536(18) 0.5613(8) 0.110(3) Uani 0.402(8) 1 d D U P A 1
H30A H 0.527141 0.213747 0.552984 0.132 Uiso 0.402(8) 1 calc R . P A 1
H30B H 0.483470 0.131062 0.585936 0.132 Uiso 0.402(8) 1 calc R . P A 1
C48 C 0.6501(12) 0.0863(10) 0.4818(4) 0.089(3) Uani 0.598(8) 1 d D U P A 2
H48A H 0.649530 0.090614 0.443452 0.107 Uiso 0.598(8) 1 calc R . P A 2
H48B H 0.636047 0.026320 0.491541 0.107 Uiso 0.598(8) 1 calc R . P A 2
O19 O 0.5463(11) 0.1388(7) 0.5008(4) 0.099(2) Uani 0.598(8) 1 d D U P A 2
C51 C 0.5946(15) 0.1224(13) 0.5556(5) 0.107(3) Uani 0.598(8) 1 d D U P A 2
H51A H 0.570302 0.063555 0.564936 0.128 Uiso 0.598(8) 1 calc R . P A 2
H51B H 0.546189 0.161614 0.578375 0.128 Uiso 0.598(8) 1 calc R . P A 2
C50 C 0.7560(15) 0.1353(13) 0.5635(5) 0.104(3) Uani 0.598(8) 1 d D U P A 2
H50A H 0.781793 0.193111 0.575991 0.125 Uiso 0.598(8) 1 calc R . P A 2
H50B H 0.803187 0.092588 0.587235 0.125 Uiso 0.598(8) 1 calc R . P A 2
C49 C 0.7866(13) 0.1220(11) 0.5088(5) 0.094(3) Uani 0.598(8) 1 d D U P A 2
H49A H 0.866421 0.081578 0.506779 0.112 Uiso 0.598(8) 1 calc R . P A 2
H49B H 0.812028 0.176254 0.492622 0.112 Uiso 0.598(8) 1 calc R . P A 2

loop_
_atom_site_aniso_label
_atom_site_aniso_U_11
_atom_site_aniso_U_22
_atom_site_aniso_U_33
_atom_site_aniso_U_23
_atom_site_aniso_U_13
_atom_site_aniso_U_12
Mn1 0.0268(4) 0.0661(6) 0.0402(4) 0.0086(4) -0.0040(3) -0.0096(3)
K1 0.0524(6) 0.0492(6) 0.0303(5) 0.0019(4) -0.0017(4) -0.0031(5)
N1 0.0300(19) 0.066(3) 0.0254(18) 0.0087(18) -0.0036(15) -0.0082(19)
N2 0.034(2) 0.064(3) 0.045(2) 0.006(2) -0.0073(18) -0.006(2)
O4 0.114(4) 0.070(3) 0.097(4) 0.046(3) -0.050(3) -0.027(3)
O2 0.134(5) 0.141(6) 0.182(7) -0.085(5) 0.103(5) -0.068(5)
O1 0.090(4) 0.117(5) 0.132(5) 0.045(4) 0.028(3) -0.031(3)
O3 0.068(3) 0.234(8) 0.059(3) 0.029(4) -0.029(2) -0.076(4)
C5 0.037(3) 0.068(4) 0.041(3) 0.001(2) -0.003(2) -0.013(2)
C7 0.034(2) 0.080(4) 0.035(3) 0.004(2) 0.002(2) -0.016(3)
C8 0.030(2) 0.085(4) 0.038(3) 0.004(3) 0.002(2) 0.001(3)
C9 0.039(3) 0.076(4) 0.036(3) 0.008(2) -0.003(2) 0.005(3)
N3 0.070(3) 0.108(4) 0.058(3) 0.024(3) -0.022(3) -0.050(3)
C45 0.155(11) 0.216(14) 0.139(10) 0.070(10) 0.085(9) 0.092(10)
O11 0.237(13) 0.238(13) 0.200(12) 0.026(10) 0.024(10) 0.003(11)
C6 0.031(2) 0.068(3) 0.030(2) 0.002(2) -0.0051(18) -0.013(2)
C4 0.043(3) 0.067(4) 0.062(3) 0.004(3) -0.004(2) -0.017(3)
C3 0.065(4) 0.063(4) 0.067(4) 0.005(3) -0.005(3) -0.017(3)
C2 0.072(4) 0.052(3) 0.076(4) 0.002(3) -0.013(3) -0.003(3)
C1 0.047(3) 0.075(4) 0.061(4) 0.002(3) -0.011(3) 0.002(3)
C10 0.035(2) 0.066(3) 0.027(2) 0.009(2) -0.0047(18) -0.003(2)
C11 0.045(3) 0.069(4) 0.045(3) 0.012(3) -0.004(2) 0.000(3)
C12 0.111(7) 0.160(9) 0.092(6) 0.029(6) -0.024(5) -0.094(7)
C13 0.077(5) 0.103(6) 0.098(5) -0.042(5) 0.044(4) -0.053(4)
C15 0.049(3) 0.092(5) 0.117(6) 0.040(5) 0.019(4) -0.010(3)
C14 0.045(3) 0.095(5) 0.045(3) 0.010(3) -0.007(3) -0.029(3)
C46 0.151(14) 0.57(5) 0.198(19) 0.19(2) -0.012(13) 0.09(2)
C44 0.195(16) 0.184(15) 0.32(3) 0.100(16) 0.143(17) 0.088(12)
C47 0.29(3) 0.62(5) 0.181(19) -0.02(3) 0.050(18) 0.29(3)
O18 0.061(4) 0.067(5) 0.035(2) 0.008(4) 0.012(3) 0.011(3)
O13 0.063(4) 0.053(4) 0.041(3) 0.006(3) -0.015(3) 0.000(3)
O15 0.059(3) 0.069(4) 0.036(3) -0.004(3) 0.006(3) -0.004(2)
O14 0.051(4) 0.061(3) 0.053(4) 0.009(3) 0.000(3) -0.008(3)
O16 0.046(3) 0.061(3) 0.041(3) -0.004(2) -0.007(2) -0.010(3)
O17 0.038(3) 0.077(3) 0.051(4) 0.009(3) 0.009(3) -0.002(2)
C21 0.063(6) 0.078(7) 0.032(5) -0.017(5) -0.005(5) -0.005(5)
C26 0.080(6) 0.074(6) 0.039(5) 0.011(5) 0.003(5) 0.033(5)
C23 0.036(5) 0.073(6) 0.055(7) 0.008(5) 0.004(5) -0.009(5)
C16 0.073(6) 0.054(5) 0.064(6) 0.001(5) -0.029(5) -0.017(5)
C22 0.037(5) 0.076(6) 0.064(6) -0.005(5) -0.013(5) -0.014(5)
C19 0.049(5) 0.078(6) 0.050(6) -0.001(5) 0.019(5) 0.000(5)
C24 0.050(5) 0.063(5) 0.038(5) 0.007(4) 0.026(4) 0.014(5)
C17 0.061(6) 0.060(6) 0.057(6) 0.005(5) -0.022(5) -0.016(5)
C20 0.057(5) 0.082(6) 0.036(5) -0.014(5) 0.024(4) 0.001(5)
C18 0.049(5) 0.084(6) 0.062(6) 0.007(5) 0.013(5) -0.015(5)
C27 0.079(7) 0.064(6) 0.035(5) -0.004(5) -0.012(6) 0.023(6)
C25 0.064(6) 0.067(6) 0.039(5) 0.003(5) 0.021(5) 0.023(5)
O6 0.051(4) 0.061(3) 0.053(4) 0.009(3) 0.000(3) -0.008(3)
C40 0.042(5) 0.077(7) 0.059(6) 0.014(6) 0.009(5) -0.014(5)
O5 0.063(4) 0.053(4) 0.041(3) 0.006(3) -0.015(3) 0.000(3)
O7 0.059(3) 0.069(4) 0.036(3) -0.004(3) 0.006(3) -0.004(2)
C33 0.044(5) 0.057(5) 0.058(6) -0.001(5) 0.003(5) -0.012(5)
O9 0.038(3) 0.077(3) 0.051(4) 0.009(3) 0.009(3) -0.002(2)
O10 0.061(4) 0.067(5) 0.035(2) 0.008(4) 0.012(3) 0.011(3)
C42 0.048(6) 0.061(5) 0.026(5) 0.000(4) 0.002(5) -0.006(5)
C32 0.044(5) 0.056(5) 0.046(6) 0.002(6) -0.002(6) -0.017(4)
C43 0.061(5) 0.048(5) 0.039(5) 0.002(5) -0.003(5) -0.002(5)
C35 0.080(7) 0.065(6) 0.049(6) -0.008(5) -0.007(5) -0.001(5)
O8 0.046(3) 0.061(3) 0.041(3) -0.004(2) -0.007(2) -0.010(3)
C34 0.062(6) 0.065(6) 0.049(7) -0.001(5) 0.009(5) -0.003(5)
C39 0.050(5) 0.073(6) 0.067(6) 0.013(5) -0.010(5) -0.013(5)
C41 0.050(5) 0.073(6) 0.054(5) 0.017(5) 0.012(5) -0.010(5)
C37 0.064(6) 0.080(6) 0.059(6) 0.002(5) -0.018(5) -0.020(5)
C38 0.050(6) 0.066(6) 0.054(7) 0.006(5) -0.022(5) -0.019(5)
C36 0.076(7) 0.073(7) 0.044(6) -0.004(6) -0.014(6) -0.020(6)
C31 0.094(5) 0.129(7) 0.083(5) 0.008(5) -0.004(5) 0.015(6)
O12 0.083(5) 0.123(6) 0.066(4) 0.018(4) -0.010(4) 0.013(5)
C28 0.084(6) 0.131(7) 0.071(6) 0.011(6) -0.004(6) 0.007(6)
C29 0.098(7) 0.138(7) 0.077(6) -0.002(6) 0.000(6) 0.014(6)
C30 0.104(6) 0.138(7) 0.087(5) 0.006(5) 0.001(5) 0.018(6)
C48 0.086(5) 0.120(6) 0.059(5) 0.012(5) -0.007(4) 0.016(5)
O19 0.097(5) 0.122(6) 0.075(4) 0.011(4) -0.011(4) 0.027(5)
C51 0.094(5) 0.141(6) 0.086(5) 0.001(5) 0.016(5) 0.020(5)
C50 0.097(6) 0.141(6) 0.073(5) 0.002(5) 0.005(5) 0.001(6)
C49 0.078(5) 0.134(7) 0.068(5) 0.008(5) 0.000(4) 0.008(5)

loop_
_atom_type_symbol
_atom_type_description
_atom_type_scat_dispersion_real
_atom_type_scat_dispersion_imag
_atom_type_scat_source
C C 0.0033 0.0016 'International Tables Vol C Tables 4.2.6.8 and 6.1.1.4'
H H 0.0000 0.0000 'International Tables Vol C Tables 4.2.6.8 and 6.1.1.4'
K K 0.2009 0.2494 'International Tables Vol C Tables 4.2.6.8 and 6.1.1.4'
Mn Mn 0.3368 0.7283 'International Tables Vol C Tables 4.2.6.8 and 6.1.1.4'
N N 0.0061 0.0033 'International Tables Vol C Tables 4.2.6.8 and 6.1.1.4'
O O 0.0106 0.0060 'International Tables Vol C Tables 4.2.6.8 and 6.1.1.4'

loop_
_geom_angle_atom_site_label_1
_geom_angle_atom_site_label_2
_geom_angle_atom_site_label_3
_geom_angle
_geom_angle_site_symmetry_1
_geom_angle_site_symmetry_3
_geom_angle_publ_flag
N2 Mn1 N1 79.16(17) . . ?
C13 Mn1 N1 145.2(3) . . ?
C13 Mn1 N2 91.1(3) . . ?
C15 Mn1 N1 96.6(3) . . ?
C15 Mn1 N2 159.8(3) . . ?
C15 Mn1 C13 81.1(4) . . ?
C15 Mn1 C14 96.5(3) . . ?
C14 Mn1 N1 122.7(2) . . ?
C14 Mn1 N2 102.4(2) . . ?
C14 Mn1 C13 92.0(4) . . ?
O4 K1 O18 88.5(2) . . ?
O4 K1 O13 90.5(2) . . ?
O4 K1 O15 101.1(2) . . ?
O4 K1 O16 100.48(19) . . ?
O4 K1 O17 105.2(2) . . ?
O4 K1 O6 93.4(2) . . ?
O4 K1 O5 80.4(2) . . ?
O4 K1 O7 96.2(2) . . ?
O4 K1 O10 92.4(2) . . ?
O4 K1 O12 174.5(3) . . ?
O4 K1 O19 157.9(3) . . ?
O18 K1 O13 61.1(3) . . ?
O18 K1 O15 169.7(3) . . ?
O18 K1 O17 61.0(3) . . ?
O18 K1 O12 86.2(3) . . ?
O15 K1 O13 114.8(2) . . ?
O16 K1 O18 121.1(2) . . ?
O16 K1 O13 168.8(2) . . ?
O16 K1 O15 61.0(2) . . ?
O16 K1 O17 60.4(2) . . ?
O16 K1 O12 83.5(3) . . ?
O17 K1 O13 119.1(2) . . ?
O17 K1 O15 118.8(2) . . ?
O17 K1 O12 73.3(3) . . ?
O6 K1 O10 120.4(3) . . ?
O6 K1 O19 66.9(3) . . ?
O5 K1 O6 62.8(3) . . ?
O5 K1 O7 124.9(3) . . ?
O5 K1 O10 59.9(3) . . ?
O5 K1 O19 81.6(3) . . ?
O7 K1 O6 62.6(2) . . ?
O7 K1 O10 170.8(3) . . ?
O7 K1 O19 83.7(3) . . ?
O10 K1 O19 89.6(3) . . ?
O12 K1 O13 85.8(4) . . ?
O12 K1 O15 84.1(3) . . ?
C6 N1 Mn1 115.4(3) . . ?
C10 N1 Mn1 129.8(3) . . ?
C10 N1 C6 114.6(4) . . ?
C5 N2 Mn1 117.1(4) . . ?
C1 N2 Mn1 126.1(4) . . ?
C1 N2 C5 116.7(5) . . ?
C11 O4 K1 160.3(5) . . ?
N2 C5 C6 113.7(4) . . ?
N2 C5 C4 119.8(5) . . ?
C6 C5 C4 126.5(5) . . ?
C8 C7 H7 119.5 . . ?
C8 C7 C6 121.1(5) . . ?
C6 C7 H7 119.5 . . ?
C7 C8 H8 121.2 . . ?
C7 C8 C9 117.7(5) . . ?
C9 C8 H8 121.2 . . ?
C8 C9 H9 119.5 . . ?
C10 C9 C8 121.0(5) . . ?
C10 C9 H9 119.5 . . ?
C11 N3 H3 119.7 . . ?
C11 N3 C12 120.5(6) . . ?
C12 N3 H3 119.7 . . ?
H45A C45 H45B 109.7 . . ?
C46 C45 H45A 112.0 . . ?
C46 C45 H45B 112.0 . . ?
C46 C45 C44 98.9(13) . . ?
C44 C45 H45A 112.0 . . ?
C44 C45 H45B 112.0 . . ?
C47 O11 C44 103.4(15) . . ?
N1 C6 C5 114.3(4) . . ?
N1 C6 C7 122.1(5) . . ?
C5 C6 C7 123.6(5) . . ?
C5 C4 H4 119.1 . . ?
C3 C4 C5 121.9(5) . . ?
C3 C4 H4 119.1 . . ?
C4 C3 H3A 120.4 . . ?
C4 C3 C2 119.2(6) . . ?
C2 C3 H3A 120.4 . . ?
C3 C2 H2 121.3 . . ?
C1 C2 C3 117.4(6) . . ?
C1 C2 H2 121.3 . . ?
N2 C1 H1 117.5 . . ?
C2 C1 N2 124.9(6) . . ?
C2 C1 H1 117.5 . . ?
N1 C10 C11 121.7(4) . . ?
C9 C10 N1 123.4(5) . . ?
C9 C10 C11 114.7(5) . . ?
O4 C11 N3 122.1(6) . . ?
O4 C11 C10 121.9(5) . . ?
N3 C11 C10 115.7(5) . . ?
N3 C12 H12A 109.5 . . ?
N3 C12 H12B 109.5 . . ?
N3 C12 H12C 109.5 . . ?
H12A C12 H12B 109.5 . . ?
H12A C12 H12C 109.5 . . ?
H12B C12 H12C 109.5 . . ?
O2 C13 Mn1 178.0(7) . . ?
O1 C15 Mn1 174.2(8) . . ?
O3 C14 Mn1 176.3(6) . . ?
C45 C46 H46A 107.6 . . ?
C45 C46 H46B 107.6 . . ?
C45 C46 C47 118.9(16) . . ?
H46A C46 H46B 107.0 . . ?
C47 C46 H46A 107.6 . . ?
C47 C46 H46B 107.6 . . ?
C45 C44 H44A 110.5 . . ?
C45 C44 H44B 110.5 . . ?
O11 C44 C45 106.4(11) . . ?
O11 C44 H44A 110.5 . . ?
O11 C44 H44B 110.5 . . ?
H44A C44 H44B 108.6 . . ?
O11 C47 C46 94.6(17) . . ?
O11 C47 H47A 112.8 . . ?
O11 C47 H47B 112.8 . . ?
C46 C47 H47A 112.8 . . ?
C46 C47 H47B 112.8 . . ?
H47A C47 H47B 110.3 . . ?
C26 O18 K1 118.9(7) . . ?
C26 O18 C25 113.5(9) . . ?
C25 O18 K1 118.0(7) . . ?
C16 O13 K1 115.2(7) . . ?
C16 O13 C27 113.2(10) . . ?
C27 O13 K1 108.2(8) . . ?
C19 O15 K1 116.7(7) . . ?
C19 O15 C20 110.4(9) . . ?
C20 O15 K1 111.4(6) . . ?
C17 O14 K1 113.2(8) . . ?
C18 O14 K1 115.0(7) . . ?
C18 O14 C17 110.2(9) . . ?
C21 O16 K1 119.5(8) . . ?
C22 O16 K1 118.2(7) . . ?
C22 O16 C21 112.2(9) . . ?
C23 O17 K1 113.9(8) . . ?
C24 O17 K1 110.7(7) . . ?
C24 O17 C23 110.9(9) . . ?
O16 C21 H21A 109.8 . . ?
O16 C21 H21B 109.8 . . ?
O16 C21 C20 109.5(10) . . ?
H21A C21 H21B 108.2 . . ?
C20 C21 H21A 109.8 . . ?
C20 C21 H21B 109.8 . . ?
O18 C26 H26A 109.7 . . ?
O18 C26 H26B 109.7 . . ?
O18 C26 C27 109.9(11) . . ?
H26A C26 H26B 108.2 . . ?
C27 C26 H26A 109.7 . . ?
C27 C26 H26B 109.7 . . ?
O17 C23 H23A 110.1 . . ?
O17 C23 H23B 110.1 . . ?
O17 C23 C22 107.8(12) . . ?
H23A C23 H23B 108.5 . . ?
C22 C23 H23A 110.1 . . ?
C22 C23 H23B 110.1 . . ?
O13 C16 H16A 110.0 . . ?
O13 C16 H16B 110.0 . . ?
O13 C16 C17 108.5(10) . . ?
H16A C16 H16B 108.4 . . ?
C17 C16 H16A 110.0 . . ?
C17 C16 H16B 110.0 . . ?
O16 C22 C23 108.4(10) . . ?
O16 C22 H22A 110.0 . . ?
O16 C22 H22B 110.0 . . ?
C23 C22 H22A 110.0 . . ?
C23 C22 H22B 110.0 . . ?
H22A C22 H22B 108.4 . . ?
O15 C19 H19A 110.0 . . ?
O15 C19 H19B 110.0 . . ?
O15 C19 C18 108.4(11) . . ?
H19A C19 H19B 108.4 . . ?
C18 C19 H19A 110.0 . . ?
C18 C19 H19B 110.0 . . ?
K1 C24 H24A 156.5 . . ?
K1 C24 H24B 86.3 . . ?
O17 C24 K1 47.5(5) . . ?
O17 C24 H24A 109.2 . . ?
O17 C24 H24B 109.2 . . ?
O17 C24 C25 112.2(10) . . ?
H24A C24 H24B 107.9 . . ?
C25 C24 K1 82.4(7) . . ?
C25 C24 H24A 109.2 . . ?
C25 C24 H24B 109.2 . . ?
O14 C17 C16 108.8(11) . . ?
O14 C17 H17A 109.9 . . ?
O14 C17 H17B 109.9 . . ?
C16 C17 H17A 109.9 . . ?
C16 C17 H17B 109.9 . . ?
H17A C17 H17B 108.3 . . ?
O15 C20 C21 111.0(11) . . ?
O15 C20 H20A 109.4 . . ?
O15 C20 H20B 109.4 . . ?
C21 C20 H20A 109.4 . . ?
C21 C20 H20B 109.4 . . ?
H20A C20 H20B 108.0 . . ?
O14 C18 C19 107.6(10) . . ?
O14 C18 H18A 110.2 . . ?
O14 C18 H18B 110.2 . . ?
C19 C18 H18A 110.2 . . ?
C19 C18 H18B 110.2 . . ?
H18A C18 H18B 108.5 . . ?
O13 C27 C26 109.5(10) . . ?
O13 C27 H27A 109.8 . . ?
O13 C27 H27B 109.8 . . ?
C26 C27 H27A 109.8 . . ?
C26 C27 H27B 109.8 . . ?
H27A C27 H27B 108.2 . . ?
O18 C25 C24 107.5(10) . . ?
O18 C25 H25A 110.2 . . ?
O18 C25 H25B 110.2 . . ?
C24 C25 H25A 110.2 . . ?
C24 C25 H25B 110.2 . . ?
H25A C25 H25B 108.5 . . ?
C33 O6 K1 106.9(7) . . ?
C34 O6 K1 108.8(9) . . ?
C34 O6 C33 110.0(10) . . ?
H40A C40 H40B 108.5 . . ?
O9 C40 H40A 110.3 . . ?
O9 C40 H40B 110.3 . . ?
O9 C40 C41 107.2(12) . . ?
C41 C40 H40A 110.3 . . ?
C41 C40 H40B 110.3 . . ?
C32 O5 K1 116.8(8) . . ?
C32 O5 C43 112.6(9) . . ?
C43 O5 K1 119.7(7) . . ?
C35 O7 K1 114.0(7) . . ?
C35 O7 C36 111.2(10) . . ?
C36 O7 K1 117.2(10) . . ?
K1 C33 H33A 81.9 . . ?
K1 C33 H33B 159.6 . . ?
O6 C33 K1 49.8(6) . . ?
O6 C33 H33A 109.8 . . ?
O6 C33 H33B 109.8 . . ?
O6 C33 C32 109.3(11) . . ?
H33A C33 H33B 108.3 . . ?
C32 C33 K1 81.9(7) . . ?
C32 C33 H33A 109.8 . . ?
C32 C33 H33B 109.8 . . ?
C40 O9 K1 117.6(7) . . ?
C39 O9 K1 118.6(8) . . ?
C39 O9 C40 106.4(10) . . ?
C42 O10 K1 115.1(8) . . ?
C42 O10 C41 109.7(10) . . ?
C41 O10 K1 113.7(8) . . ?
O10 C42 H42A 110.1 . . ?
O10 C42 H42B 110.1 . . ?
O10 C42 C43 108.1(10) . . ?
H42A C42 H42B 108.4 . . ?
C43 C42 H42A 110.1 . . ?
C43 C42 H42B 110.1 . . ?
O5 C32 C33 105.9(10) . . ?
O5 C32 H32A 110.5 . . ?
O5 C32 H32B 110.5 . . ?
C33 C32 H32A 110.5 . . ?
C33 C32 H32B 110.5 . . ?
H32A C32 H32B 108.7 . . ?
O5 C43 C42 109.9(11) . . ?
O5 C43 H43A 109.7 . . ?
O5 C43 H43B 109.7 . . ?
C42 C43 H43A 109.7 . . ?
C42 C43 H43B 109.7 . . ?
H43A C43 H43B 108.2 . . ?
O7 C35 H35A 110.0 . . ?
O7 C35 H35B 110.0 . . ?
O7 C35 C34 108.4(11) . . ?
H35A C35 H35B 108.4 . . ?
C34 C35 H35A 110.0 . . ?
C34 C35 H35B 110.0 . . ?
C37 O8 K1 109.1(7) . . ?
C38 O8 K1 115.6(8) . . ?
C38 O8 C37 114.0(11) . . ?
K1 C34 H34A 158.8 . . ?
K1 C34 H34B 83.3 . . ?
O6 C34 K1 48.6(7) . . ?
O6 C34 C35 107.5(12) . . ?
O6 C34 H34A 110.2 . . ?
O6 C34 H34B 110.2 . . ?
C35 C34 K1 80.5(8) . . ?
C35 C34 H34A 110.2 . . ?
C35 C34 H34B 110.2 . . ?
H34A C34 H34B 108.5 . . ?
O9 C39 H39A 110.4 . . ?
O9 C39 H39B 110.4 . . ?
O9 C39 C38 106.8(11) . . ?
H39A C39 H39B 108.6 . . ?
C38 C39 H39A 110.4 . . ?
C38 C39 H39B 110.4 . . ?
C40 C41 H41A 109.5 . . ?
C40 C41 H41B 109.5 . . ?
O10 C41 C40 110.9(11) . . ?
O10 C41 H41A 109.5 . . ?
O10 C41 H41B 109.5 . . ?
H41A C41 H41B 108.0 . . ?
O8 C37 H37A 109.7 . . ?
O8 C37 H37B 109.7 . . ?
O8 C37 C36 109.6(13) . . ?
H37A C37 H37B 108.2 . . ?
C36 C37 H37A 109.7 . . ?
C36 C37 H37B 109.7 . . ?
O8 C38 C39 108.7(13) . . ?
O8 C38 H38A 109.9 . . ?
O8 C38 H38B 109.9 . . ?
C39 C38 H38A 109.9 . . ?
C39 C38 H38B 109.9 . . ?
H38A C38 H38B 108.3 . . ?
O7 C36 C37 106.1(12) . . ?
O7 C36 H36A 110.5 . . ?
O7 C36 H36B 110.5 . . ?
C37 C36 H36A 110.5 . . ?
C37 C36 H36B 110.5 . . ?
H36A C36 H36B 108.7 . . ?
H31A C31 H31B 110.5 . . ?
O12 C31 H31A 113.2 . . ?
O12 C31 H31B 113.2 . . ?
O12 C31 C30 92.6(14) . . ?
C30 C31 H31A 113.2 . . ?
C30 C31 H31B 113.2 . . ?
C31 O12 K1 110.3(13) . . ?
C28 O12 K1 129.2(13) . . ?
C28 O12 C31 105.7(14) . . ?
O12 C28 H28A 112.0 . . ?
O12 C28 H28B 112.0 . . ?
O12 C28 C29 99.1(13) . . ?
H28A C28 H28B 109.6 . . ?
C29 C28 H28A 112.0 . . ?
C29 C28 H28B 112.0 . . ?
C28 C29 H29A 111.6 . . ?
C28 C29 H29B 111.6 . . ?
H29A C29 H29B 109.4 . . ?
C30 C29 C28 100.9(14) . . ?
C30 C29 H29A 111.6 . . ?
C30 C29 H29B 111.6 . . ?
C31 C30 H30A 113.2 . . ?
C31 C30 H30B 113.2 . . ?
C29 C30 C31 92.3(16) . . ?
C29 C30 H30A 113.2 . . ?
C29 C30 H30B 113.2 . . ?
H30A C30 H30B 110.6 . . ?
K1 C48 H48A 65.1 . . ?
K1 C48 H48B 149.0 . . ?
H48A C48 H48B 109.2 . . ?
O19 C48 K1 51.6(7) . . ?
O19 C48 H48A 111.4 . . ?
O19 C48 H48B 111.4 . . ?
O19 C48 C49 102.0(11) . . ?
C49 C48 K1 98.4(9) . . ?
C49 C48 H48A 111.4 . . ?
C49 C48 H48B 111.4 . . ?
C48 O19 K1 105.9(8) . . ?
C48 O19 C51 93.7(10) . . ?
C51 O19 K1 140.7(11) . . ?
O19 C51 H51A 109.9 . . ?
O19 C51 H51B 109.9 . . ?
O19 C51 C50 109.0(11) . . ?
H51A C51 H51B 108.3 . . ?
C50 C51 H51A 109.9 . . ?
C50 C51 H51B 109.9 . . ?
C51 C50 H50A 112.3 . . ?
C51 C50 H50B 112.3 . . ?
H50A C50 H50B 109.9 . . ?
C49 C50 C51 97.3(10) . . ?
C49 C50 H50A 112.3 . . ?
C49 C50 H50B 112.3 . . ?
C48 C49 H49A 110.7 . . ?
C48 C49 H49B 110.7 . . ?
C50 C49 C48 105.3(10) . . ?
C50 C49 H49A 110.7 . . ?
C50 C49 H49B 110.7 . . ?
H49A C49 H49B 108.8 . . ?

loop_
_geom_bond_atom_site_label_1
_geom_bond_atom_site_label_2
_geom_bond_distance
_geom_bond_site_symmetry_2
_geom_bond_publ_flag
Mn1 N1 2.005(4) . ?
Mn1 N2 1.973(4) . ?
Mn1 C13 1.769(8) . ?
Mn1 C15 1.750(7) . ?
Mn1 C14 1.750(5) . ?
K1 O4 2.612(4) . ?
K1 O18 2.733(9) . ?
K1 O13 2.848(8) . ?
K1 O15 2.831(7) . ?
K1 O16 2.729(7) . ?
K1 O17 2.764(7) . ?
K1 O6 2.749(9) . ?
K1 O5 2.704(9) . ?
K1 O7 2.740(9) . ?
K1 O10 2.816(11) . ?
K1 O12 2.769(13) . ?
K1 O19 2.867(10) . ?
N1 C6 1.396(6) . ?
N1 C10 1.390(7) . ?
N2 C5 1.392(6) . ?
N2 C1 1.369(7) . ?
O4 C11 1.192(7) . ?
O2 C13 1.188(9) . ?
O1 C15 1.180(8) . ?
O3 C14 1.157(7) . ?
C5 C6 1.401(8) . ?
C5 C4 1.407(8) . ?
C7 H7 0.9500 . ?
C7 C8 1.352(8) . ?
C7 C6 1.416(7) . ?
C8 H8 0.9500 . ?
C8 C9 1.395(8) . ?
C9 H9 0.9500 . ?
C9 C10 1.372(7) . ?
N3 H3 0.8800 . ?
N3 C11 1.324(7) . ?
N3 C12 1.471(9) . ?
C45 H45A 0.9900 . ?
C45 H45B 0.9900 . ?
C45 C46 1.31(2) . ?
C45 C44 1.487(19) . ?
O11 C44 1.477(16) . ?
O11 C47 1.427(17) . ?
C4 H4 0.9500 . ?
C4 C3 1.340(9) . ?
C3 H3A 0.9500 . ?
C3 C2 1.427(9) . ?
C2 H2 0.9500 . ?
C2 C1 1.363(9) . ?
C1 H1 0.9500 . ?
C10 C11 1.495(8) . ?
C12 H12A 0.9800 . ?
C12 H12B 0.9800 . ?
C12 H12C 0.9800 . ?
C46 H46A 0.9900 . ?
C46 H46B 0.9900 . ?
C46 C47 1.51(3) . ?
C44 H44A 0.9900 . ?
C44 H44B 0.9900 . ?
C47 H47A 0.9900 . ?
C47 H47B 0.9900 . ?
O18 C26 1.369(14) . ?
O18 C25 1.413(14) . ?
O13 C16 1.419(13) . ?
O13 C27 1.427(14) . ?
O15 C19 1.390(14) . ?
O15 C20 1.397(12) . ?
O14 C17 1.431(13) . ?
O14 C18 1.426(12) . ?
O16 C21 1.422(14) . ?
O16 C22 1.409(11) . ?
O17 C23 1.405(15) . ?
O17 C24 1.387(11) . ?
C21 H21A 0.9900 . ?
C21 H21B 0.9900 . ?
C21 C20 1.526(15) . ?
C26 H26A 0.9900 . ?
C26 H26B 0.9900 . ?
C26 C27 1.522(14) . ?
C23 H23A 0.9900 . ?
C23 H23B 0.9900 . ?
C23 C22 1.520(14) . ?
C16 H16A 0.9900 . ?
C16 H16B 0.9900 . ?
C16 C17 1.510(14) . ?
C22 H22A 0.9900 . ?
C22 H22B 0.9900 . ?
C19 H19A 0.9900 . ?
C19 H19B 0.9900 . ?
C19 C18 1.499(15) . ?
C24 H24A 0.9900 . ?
C24 H24B 0.9900 . ?
C24 C25 1.479(14) . ?
C17 H17A 0.9900 . ?
C17 H17B 0.9900 . ?
C20 H20A 0.9900 . ?
C20 H20B 0.9900 . ?
C18 H18A 0.9900 . ?
C18 H18B 0.9900 . ?
C27 H27A 0.9900 . ?
C27 H27B 0.9900 . ?
C25 H25A 0.9900 . ?
C25 H25B 0.9900 . ?
O6 C33 1.423(12) . ?
O6 C34 1.408(15) . ?
C40 H40A 0.9900 . ?
C40 H40B 0.9900 . ?
C40 O9 1.404(15) . ?
C40 C41 1.513(14) . ?
O5 C32 1.405(13) . ?
O5 C43 1.419(13) . ?
O7 C35 1.407(14) . ?
O7 C36 1.419(16) . ?
C33 H33A 0.9900 . ?
C33 H33B 0.9900 . ?
C33 C32 1.532(14) . ?
O9 C39 1.403(12) . ?
O10 C42 1.401(13) . ?
O10 C41 1.432(14) . ?
C42 H42A 0.9900 . ?
C42 H42B 0.9900 . ?
C42 C43 1.514(13) . ?
C32 H32A 0.9900 . ?
C32 H32B 0.9900 . ?
C43 H43A 0.9900 . ?
C43 H43B 0.9900 . ?
C35 H35A 0.9900 . ?
C35 H35B 0.9900 . ?
C35 C34 1.528(15) . ?
O8 C37 1.411(14) . ?
O8 C38 1.392(16) . ?
C34 H34A 0.9900 . ?
C34 H34B 0.9900 . ?
C39 H39A 0.9900 . ?
C39 H39B 0.9900 . ?
C39 C38 1.513(16) . ?
C41 H41A 0.9900 . ?
C41 H41B 0.9900 . ?
C37 H37A 0.9900 . ?
C37 H37B 0.9900 . ?
C37 C36 1.538(16) . ?
C38 H38A 0.9900 . ?
C38 H38B 0.9900 . ?
C36 H36A 0.9900 . ?
C36 H36B 0.9900 . ?
C31 H31A 0.9900 . ?
C31 H31B 0.9900 . ?
C31 O12 1.481(18) . ?
C31 C30 1.491(18) . ?
O12 C28 1.447(16) . ?
C28 H28A 0.9900 . ?
C28 H28B 0.9900 . ?
C28 C29 1.543(17) . ?
C29 H29A 0.9900 . ?
C29 H29B 0.9900 . ?
C29 C30 1.470(17) . ?
C30 H30A 0.9900 . ?
C30 H30B 0.9900 . ?
C48 H48A 0.9900 . ?
C48 H48B 0.9900 . ?
C48 O19 1.400(13) . ?
C48 C49 1.516(14) . ?
O19 C51 1.468(14) . ?
C51 H51A 0.9900 . ?
C51 H51B 0.9900 . ?
C51 C50 1.528(15) . ?
C50 H50A 0.9900 . ?
C50 H50B 0.9900 . ?
C50 C49 1.476(14) . ?
C49 H49A 0.9900 . ?
C49 H49B 0.9900 . ?

loop_
_geom_torsion_atom_site_label_1
_geom_torsion_atom_site_label_2
_geom_torsion_atom_site_label_3
_geom_torsion_atom_site_label_4
_geom_torsion
_geom_torsion_site_symmetry_1
_geom_torsion_site_symmetry_2
_geom_torsion_site_symmetry_3
_geom_torsion_site_symmetry_4
_geom_torsion_publ_flag
Mn1 N1 C6 C5 -5.5(5) . . . . ?
Mn1 N1 C6 C7 174.1(3) . . . . ?
Mn1 N1 C10 C9 -171.9(3) . . . . ?
Mn1 N1 C10 C11 11.8(6) . . . . ?
Mn1 N2 C5 C6 2.5(6) . . . . ?
Mn1 N2 C5 C4 -178.9(4) . . . . ?
Mn1 N2 C1 C2 179.6(5) . . . . ?
K1 O4 C11 N3 136.1(12) . . . . ?
K1 O4 C11 C10 -37.9(19) . . . . ?
K1 O18 C26 C27 38.3(12) . . . . ?
K1 O18 C25 C24 -37.4(14) . . . . ?
K1 O13 C16 C17 -51.4(11) . . . . ?
K1 O13 C27 C26 55.5(13) . . . . ?
K1 O15 C19 C18 53.6(13) . . . . ?
K1 O15 C20 C21 -52.7(11) . . . . ?
K1 O14 C17 C16 -49.2(12) . . . . ?
K1 O14 C18 C19 47.0(12) . . . . ?
K1 O16 C21 C20 -35.1(18) . . . . ?
K1 O16 C22 C23 41.4(14) . . . . ?
K1 O17 C23 C22 53.4(15) . . . . ?
K1 O17 C24 C25 -55.4(12) . . . . ?
K1 C24 C25 O18 25.0(10) . . . . ?
K1 O6 C33 C32 60.6(11) . . . . ?
K1 O6 C34 C35 -59.5(13) . . . . ?
K1 O5 C32 C33 40.3(12) . . . . ?
K1 O5 C43 C42 -41.4(13) . . . . ?
K1 O7 C35 C34 -42.3(13) . . . . ?
K1 O7 C36 C37 51.1(18) . . . . ?
K1 C33 C32 O5 -27.3(9) . . . . ?
K1 O9 C39 C38 -47.9(13) . . . . ?
K1 O10 C42 C43 -48.6(14) . . . . ?
K1 O10 C41 C40 54.2(13) . . . . ?
K1 O8 C37 C36 51.9(12) . . . . ?
K1 O8 C38 C39 -51.7(16) . . . . ?
K1 O12 C28 C29 117.7(16) . . . . ?
K1 C48 O19 C51 -145.6(12) . . . . ?
K1 C48 C49 C50 97.0(12) . . . . ?
K1 O19 C51 C50 -71.2(18) . . . . ?
N1 C10 C11 O4 -133.4(6) . . . . ?
N1 C10 C11 N3 52.2(7) . . . . ?
N2 C5 C6 N1 2.0(6) . . . . ?
N2 C5 C6 C7 -177.7(4) . . . . ?
N2 C5 C4 C3 -1.6(9) . . . . ?
C5 N2 C1 C2 -1.2(9) . . . . ?
C5 C4 C3 C2 0.7(10) . . . . ?
C7 C8 C9 C10 -0.3(7) . . . . ?
C8 C7 C6 N1 -0.4(7) . . . . ?
C8 C7 C6 C5 179.3(5) . . . . ?
C8 C9 C10 N1 -3.0(7) . . . . ?
C8 C9 C10 C11 173.5(4) . . . . ?
C9 C10 C11 O4 50.0(8) . . . . ?
C9 C10 C11 N3 -124.4(6) . . . . ?
C45 C46 C47 O11 30(3) . . . . ?
C6 N1 C10 C9 4.4(6) . . . . ?
C6 N1 C10 C11 -171.9(4) . . . . ?
C6 C5 C4 C3 176.8(6) . . . . ?
C6 C7 C8 C9 1.9(7) . . . . ?
C4 C5 C6 N1 -176.4(5) . . . . ?
C4 C5 C6 C7 3.9(8) . . . . ?
C4 C3 C2 C1 -0.1(10) . . . . ?
C3 C2 C1 N2 0.3(10) . . . . ?
C1 N2 C5 C6 -176.8(5) . . . . ?
C1 N2 C5 C4 1.7(7) . . . . ?
C10 N1 C6 C5 177.6(4) . . . . ?
C10 N1 C6 C7 -2.7(6) . . . . ?
C12 N3 C11 O4 8.5(12) . . . . ?
C12 N3 C11 C10 -177.1(7) . . . . ?
C46 C45 C44 O11 -20(2) . . . . ?
C44 C45 C46 C47 -6(3) . . . . ?
C44 O11 C47 C46 -39(2) . . . . ?
C47 O11 C44 C45 41(2) . . . . ?
O18 C26 C27 O13 -64.7(15) . . . . ?
O13 C16 C17 O14 67.8(14) . . . . ?
O15 C19 C18 O14 -66.3(14) . . . . ?
O16 C21 C20 O15 59.2(17) . . . . ?
O17 C23 C22 O16 -62.3(17) . . . . ?
O17 C24 C25 O18 62.8(15) . . . . ?
C21 O16 C22 C23 -173.1(13) . . . . ?
C26 O18 C25 C24 176.7(10) . . . . ?
C23 O17 C24 K1 -127.4(12) . . . . ?
C23 O17 C24 C25 177.2(12) . . . . ?
C16 O13 C27 C26 -175.5(11) . . . . ?
C22 O16 C21 C20 179.9(12) . . . . ?
C19 O15 C20 C21 176.0(11) . . . . ?
C24 O17 C23 C22 179.1(11) . . . . ?
C17 O14 C18 C19 176.4(11) . . . . ?
C20 O15 C19 C18 -177.9(10) . . . . ?
C18 O14 C17 C16 -179.5(10) . . . . ?
C27 O13 C16 C17 -176.6(11) . . . . ?
C25 O18 C26 C27 -176.2(11) . . . . ?
O6 C33 C32 O5 -69.5(14) . . . . ?
C40 O9 C39 C38 176.8(12) . . . . ?
O7 C35 C34 K1 29.5(10) . . . . ?
O7 C35 C34 O6 70.4(16) . . . . ?
C33 O6 C34 K1 -116.8(11) . . . . ?
C33 O6 C34 C35 -176.2(11) . . . . ?
O9 C40 C41 O10 -63.4(16) . . . . ?
O9 C39 C38 O8 65.0(16) . . . . ?
O10 C42 C43 O5 58.5(16) . . . . ?
C42 O10 C41 C40 -175.3(13) . . . . ?
C32 O5 C43 C42 175.4(11) . . . . ?
C43 O5 C32 C33 -175.4(10) . . . . ?
C35 O7 C36 C37 -175.2(13) . . . . ?
O8 C37 C36 O7 -70.2(18) . . . . ?
C34 O6 C33 K1 118.0(12) . . . . ?
C34 O6 C33 C32 178.6(11) . . . . ?
C41 C40 O9 K1 41.4(15) . . . . ?
C41 C40 O9 C39 177.2(11) . . . . ?
C41 O10 C42 C43 -178.4(11) . . . . ?
C37 O8 C38 C39 -179.3(11) . . . . ?
C38 O8 C37 C36 -177.3(13) . . . . ?
C36 O7 C35 C34 -177.5(15) . . . . ?
C31 O12 C28 C29 -16(2) . . . . ?
O12 C31 C30 C29 -65.6(19) . . . . ?
O12 C28 C29 C30 -26(2) . . . . ?
C28 C29 C30 C31 58(2) . . . . ?
C30 C31 O12 K1 -91.3(15) . . . . ?
C30 C31 O12 C28 52(2) . . . . ?
C48 O19 C51 C50 49.7(17) . . . . ?
O19 C48 C49 C50 44.6(16) . . . . ?
O19 C51 C50 C49 -22.9(19) . . . . ?
C51 C50 C49 C48 -11.6(17) . . . . ?
C49 C48 O19 K1 91.3(9) . . . . ?
C49 C48 O19 C51 -54.3(13) . . . . ?
